data_4034616
loop_
_publ_author_name
'Kazi, Imran'
'Guha, Somraj'
'Sekar, Govindasamy'

_publ_section_title
;
 Halogen Bond-Assisted Electron-Catalyzed Atom Economic Iodination of
 Heteroarenes at Room Temperature.
;
_journal_issue 11
_journal_name_full 'The Journal of organic chemistry'
_journal_page_first 6642
_journal_page_last 6654
_journal_paper_doi 10.1021/acs.joc.9b00174
_journal_volume 84
_journal_year 2019
_chemical_formula_moiety 'C9 H7 I N2'
_chemical_formula_sum 'C9 H7 I N2'
_chemical_formula_weight 270.07
_space_group_crystal_system monoclinic
_space_group_IT_number 14
_space_group_name_Hall '-P 2ybc'
_space_group_name_H-M_alt 'P 1 21/c 1'
_atom_sites_solution_hydrogens mixed
_audit_creation_method SHELXL-2014/7
_cell_angle_alpha 90
_cell_angle_beta 92.247(2)
_cell_angle_gamma 90
_cell_formula_units_Z 4
_cell_length_a 11.9093(4)
_cell_length_b 4.20460(10)
_cell_length_c 17.3663(6)
_cell_measurement_reflns_used 3642
_cell_measurement_temperature 296(2)
_cell_measurement_theta_max 27.05
_cell_measurement_theta_min 2.35
_cell_volume 868.93(5)
_computing_cell_refinement 'Bruker SAINT'
_computing_data_collection 'Bruker APEX2'
_computing_data_reduction 'Bruker SAINT'
_computing_molecular_graphics 'Bruker SHELXTL'
_computing_publication_material 'Bruker SHELXTL'
_computing_structure_refinement 'SHELXL-2014/7 (Sheldrick, 2014)'
_computing_structure_solution 'SHELXS-97 (Sheldrick 2008)'
_diffrn_ambient_temperature 296(2)
_diffrn_measured_fraction_theta_full 0.999
_diffrn_measured_fraction_theta_max 0.999
_diffrn_measurement_device_type 'Bruker APEX-II CCD'
_diffrn_measurement_method '\f and \w scans'
_diffrn_radiation_type MoK\a
_diffrn_radiation_wavelength 0.71073
_diffrn_reflns_av_R_equivalents 0.0212
_diffrn_reflns_av_unetI/netI 0.0181
_diffrn_reflns_Laue_measured_fraction_full 0.999
_diffrn_reflns_Laue_measured_fraction_max 0.999
_diffrn_reflns_limit_h_max 14
_diffrn_reflns_limit_h_min -14
_diffrn_reflns_limit_k_max 5
_diffrn_reflns_limit_k_min -4
_diffrn_reflns_limit_l_max 20
_diffrn_reflns_limit_l_min -20
_diffrn_reflns_number 6760
_diffrn_reflns_point_group_measured_fraction_full 0.999
_diffrn_reflns_point_group_measured_fraction_max 0.999
_diffrn_reflns_theta_full 24.968
_diffrn_reflns_theta_max 24.968
_diffrn_reflns_theta_min 2.347
_exptl_absorpt_coefficient_mu 3.626
_exptl_absorpt_correction_T_max 0.713
_exptl_absorpt_correction_T_min 0.503
_exptl_absorpt_correction_type multi-scan
_exptl_absorpt_process_details 'SADABS V2014/5(Bruker AXS.Inc)'
_exptl_crystal_colour brown
_exptl_crystal_density_diffrn 2.064
_exptl_crystal_description Rectangular
_exptl_crystal_F_000 512
_exptl_crystal_size_max 0.220
_exptl_crystal_size_mid 0.180
_exptl_crystal_size_min 0.100
_refine_diff_density_max 0.601
_refine_diff_density_min -0.581
_refine_diff_density_rms 0.069
_refine_ls_extinction_method none
_refine_ls_goodness_of_fit_ref 1.068
_refine_ls_hydrogen_treatment mixed
_refine_ls_matrix_type full
_refine_ls_number_parameters 117
_refine_ls_number_reflns 1514
_refine_ls_number_restraints 0
_refine_ls_restrained_S_all 1.068
_refine_ls_R_factor_all 0.0245
_refine_ls_R_factor_gt 0.0202
_refine_ls_shift/su_max 0.002
_refine_ls_shift/su_mean 0.000
_refine_ls_structure_factor_coef Fsqd
_refine_ls_weighting_details 'w=1/[\s^2^(Fo^2^)+(0.0165P)^2^+0.8924P] where P=(Fo^2^+2Fc^2^)/3'
_refine_ls_weighting_scheme calc
_refine_ls_wR_factor_gt 0.0423
_refine_ls_wR_factor_ref 0.0442
_reflns_Friedel_coverage 0.000
_reflns_number_gt 1303
_reflns_number_total 1514
_reflns_threshold_expression 'I > 2\s(I)'
_cod_data_source_file jo9b00174_si_002.cif
_cod_data_source_block 2i
_cod_original_sg_symbol_H-M 'P 21/c'
_cod_database_code 4034616
_shelx_shelxl_version_number 2014/7
_shelx_space_group_comment
; 
The symmetry employed for this shelxl refinement is uniquely defined 
by the following loop, which should always be used as a source of 
symmetry information in preference to the above space-group names. 
They are only intended as comments. 
;
_shelx_estimated_absorpt_t_min 0.503
_shelx_estimated_absorpt_t_max 0.713

loop_
_space_group_symop_operation_xyz
'x, y, z'
'-x, y+1/2, -z+1/2'
'-x, -y, -z'
'x, -y-1/2, z-1/2'

loop_
_atom_site_label
_atom_site_type_symbol
_atom_site_fract_x
_atom_site_fract_y
_atom_site_fract_z
_atom_site_U_iso_or_equiv
_atom_site_adp_type
_atom_site_occupancy
_atom_site_site_symmetry_order
_atom_site_calc_flag
_atom_site_refinement_flags_posn
_atom_site_refinement_flags_adp
C1 C 0.1411(2) 0.3637(8) 0.83091(16) 0.0338(7) Uani 1 1 d . .
C2 C 0.0849(3) 0.2546(8) 0.89241(18) 0.0405(8) Uani 1 1 d . .
H2 H 0.0212 0.1291 0.8840 0.049 Uiso 1 1 calc R U
C3 C 0.1209(3) 0.3275(8) 0.96807(18) 0.0399(8) Uani 1 1 d . .
H3 H 0.0805 0.2509 1.0089 0.048 Uiso 1 1 calc R U
C4 C 0.2136(3) 0.5081(8) 0.98276(16) 0.0337(7) Uani 1 1 d . .
C5 C 0.2779(2) 0.6223(8) 0.92137(16) 0.0321(7) Uani 1 1 d . .
C6 C 0.3768(3) 0.8029(9) 0.93036(19) 0.0438(9) Uani 1 1 d . .
H6 H 0.4045 0.8575 0.9794 0.053 Uiso 1 1 calc R U
C7 C 0.4323(3) 0.8979(10) 0.8672(2) 0.0519(9) Uani 1 1 d . .
H7 H 0.4984 1.0150 0.8725 0.062 Uiso 1 1 calc R U
C8 C 0.3878(3) 0.8159(9) 0.79419(19) 0.0475(9) Uani 1 1 d . .
H8 H 0.4259 0.8848 0.7515 0.057 Uiso 1 1 calc R U
C9 C 0.2402(2) 0.5497(7) 0.84468(16) 0.0315(7) Uani 1 1 d . .
I1 I 0.25542(2) 0.63063(6) 1.09797(2) 0.04428(10) Uani 1 1 d . .
N1 N 0.2966(2) 0.6494(7) 0.78197(14) 0.0395(7) Uani 1 1 d . .
N2 N 0.1031(3) 0.3113(9) 0.75586(18) 0.0475(8) Uani 1 1 d . .
H1N H 0.057(3) 0.158(9) 0.750(2) 0.052(12) Uiso 1 1 d . .
H2N H 0.148(3) 0.328(9) 0.728(2) 0.048(14) Uiso 1 1 d . .

loop_
_atom_site_aniso_label
_atom_site_aniso_U_11
_atom_site_aniso_U_22
_atom_site_aniso_U_33
_atom_site_aniso_U_23
_atom_site_aniso_U_13
_atom_site_aniso_U_12
C1 0.0349(16) 0.0342(18) 0.0317(15) -0.0049(15) -0.0048(12) 0.0086(15)
C2 0.0378(18) 0.0410(19) 0.0422(18) -0.0020(16) -0.0034(14) -0.0022(15)
C3 0.0410(18) 0.043(2) 0.0362(17) 0.0027(16) 0.0060(14) -0.0009(16)
C4 0.0395(17) 0.0347(17) 0.0267(15) -0.0008(14) -0.0010(13) 0.0030(15)
C5 0.0369(16) 0.0315(18) 0.0278(14) -0.0001(14) -0.0012(12) 0.0053(14)
C6 0.0437(19) 0.052(2) 0.0349(17) -0.0015(17) -0.0046(14) -0.0073(17)
C7 0.0416(19) 0.065(3) 0.049(2) 0.002(2) 0.0014(15) -0.0147(19)
C8 0.045(2) 0.060(3) 0.0378(18) 0.0024(18) 0.0106(15) -0.0052(19)
C9 0.0336(16) 0.0318(18) 0.0290(15) -0.0022(14) 0.0004(12) 0.0086(14)
I1 0.05970(16) 0.04576(16) 0.02715(12) -0.00094(10) -0.00136(9) -0.00470(11)
N1 0.0439(16) 0.0450(17) 0.0299(13) 0.0014(13) 0.0042(11) 0.0051(14)
N2 0.050(2) 0.058(2) 0.0346(17) -0.0039(16) -0.0080(16) -0.0066(18)

loop_
_atom_type_symbol
_atom_type_description
_atom_type_scat_dispersion_real
_atom_type_scat_dispersion_imag
_atom_type_scat_source
C C 0.0033 0.0016 'International Tables Vol C Tables 4.2.6.8 and 6.1.1.4'
H H 0.0000 0.0000 'International Tables Vol C Tables 4.2.6.8 and 6.1.1.4'
N N 0.0061 0.0033 'International Tables Vol C Tables 4.2.6.8 and 6.1.1.4'
I I -0.4742 1.8119 'International Tables Vol C Tables 4.2.6.8 and 6.1.1.4'

loop_
_geom_angle_atom_site_label_1
_geom_angle_atom_site_label_2
_geom_angle_atom_site_label_3
_geom_angle
C2 C1 N2 122.3(3)
C2 C1 C9 118.8(3)
N2 C1 C9 118.9(3)
C1 C2 C3 121.3(3)
C1 C2 H2 119.3
C3 C2 H2 119.3
C4 C3 C2 121.1(3)
C4 C3 H3 119.5
C2 C3 H3 119.5
C3 C4 C5 120.5(3)
C3 C4 I1 118.4(2)
C5 C4 I1 121.0(2)
C6 C5 C4 125.0(3)
C6 C5 C9 116.9(3)
C4 C5 C9 118.1(3)
C7 C6 C5 120.0(3)
C7 C6 H6 120.0
C5 C6 H6 120.0
C6 C7 C8 118.7(3)
C6 C7 H7 120.7
C8 C7 H7 120.7
N1 C8 C7 124.3(3)
N1 C8 H8 117.8
C7 C8 H8 117.8
N1 C9 C5 122.2(3)
N1 C9 C1 117.6(3)
C5 C9 C1 120.2(3)
C8 N1 C9 117.9(3)
C1 N2 H1N 115(3)
C1 N2 H2N 113(3)
H1N N2 H2N 118(4)

loop_
_geom_bond_atom_site_label_1
_geom_bond_atom_site_label_2
_geom_bond_distance
C1 C2 1.362(4)
C1 N2 1.380(4)
C1 C9 1.428(4)
C2 C3 1.400(4)
C2 H2 0.9300
C3 C4 1.356(4)
C3 H3 0.9300
C4 C5 1.421(4)
C4 I1 2.107(3)
C5 C6 1.405(4)
C5 C9 1.422(4)
C6 C7 1.363(5)
C6 H6 0.9300
C7 C8 1.397(5)
C7 H7 0.9300
C8 N1 1.303(4)
C8 H8 0.9300
C9 N1 1.368(4)
N2 H1N 0.85(4)
N2 H2N 0.74(4)

loop_
_geom_torsion_atom_site_label_1
_geom_torsion_atom_site_label_2
_geom_torsion_atom_site_label_3
_geom_torsion_atom_site_label_4
_geom_torsion
N2 C1 C2 C3 -175.9(3)
C9 C1 C2 C3 1.5(5)
C1 C2 C3 C4 -0.4(5)
C2 C3 C4 C5 -1.3(5)
C2 C3 C4 I1 176.1(2)
C3 C4 C5 C6 -178.1(3)
I1 C4 C5 C6 4.6(4)
C3 C4 C5 C9 1.9(5)
I1 C4 C5 C9 -175.4(2)
C4 C5 C6 C7 179.5(3)
C9 C5 C6 C7 -0.5(5)
C5 C6 C7 C8 0.9(6)
C6 C7 C8 N1 -0.9(6)
C6 C5 C9 N1 0.0(5)
C4 C5 C9 N1 180.0(3)
C6 C5 C9 C1 179.2(3)
C4 C5 C9 C1 -0.8(4)
C2 C1 C9 N1 178.4(3)
N2 C1 C9 N1 -4.2(4)
C2 C1 C9 C5 -0.9(4)
N2 C1 C9 C5 176.6(3)
C7 C8 N1 C9 0.4(5)
C5 C9 N1 C8 0.1(5)
C1 C9 N1 C8 -179.2(3)
